data_1528690
loop_
_publ_author_name
'Liferovich, R.P.'
'Mitchell, R.H.'

_publ_section_title
;
 Mn, Mg, and Zn ilmenite group titanates: a reconnaissance Rietveld study
;
_journal_name_full Kristallografiya
_journal_page_first 417
_journal_page_last 424
_journal_volume 51
_journal_year 2006
_chemical_formula_sum 'Mg0.46 O3 Ti Zn0.54'
_chemical_name_systematic '(Zn0.54 Mg0.46) Ti O3'
_space_group_IT_number 148
_symmetry_space_group_name_Hall '-R 3'
_symmetry_space_group_name_H-M 'R -3 :H'
_cell_angle_alpha 90
_cell_angle_beta 90
_cell_angle_gamma 120
_cell_formula_units_Z 6
_cell_length_a 5.06683
_cell_length_b 5.06683
_cell_length_c 13.9224
_cell_volume 309.540
_citation_journal_id_ASTM KRISAJ
_cod_data_source_file Liferovich_KRISAJ_2006_1124.cif
_cod_data_source_block Mg0.46O3Ti1Zn0.54
_cod_original_cell_volume 309.5405
_cod_original_formula_sum 'Mg0.46 O3 Ti1 Zn0.54'
_cod_database_code 1528690

loop_
_symmetry_equiv_pos_as_xyz
x,y,z
-y,x-y,z
-x+y,-x,z
-x,-y,-z
y,-x+y,-z
x-y,x,-z
x+2/3,y+1/3,z+1/3
-y+2/3,x-y+1/3,z+1/3
-x+y+2/3,-x+1/3,z+1/3
-x+2/3,-y+1/3,-z+1/3
y+2/3,-x+y+1/3,-z+1/3
x-y+2/3,x+1/3,-z+1/3
x+1/3,y+2/3,z+2/3
-y+1/3,x-y+2/3,z+2/3
-x+y+1/3,-x+2/3,z+2/3
-x+1/3,-y+2/3,-z+2/3
y+1/3,-x+y+2/3,-z+2/3
x-y+1/3,x+2/3,-z+2/3

loop_
_atom_site_label
_atom_site_type_symbol
_atom_site_fract_x
_atom_site_fract_y
_atom_site_fract_z
_atom_site_occupancy
_atom_site_U_iso_or_equiv
Zn1 Zn+2 0 0 0.36003 0.54 0.0
Ti1 Ti+4 0 0 0.14693 1 0.0
O1 O-2 0.31763 0.02783 0.24513 1 0.0
Mg1 Mg+2 0 0 0.36107 0.46 0.0
